data_1557343
loop_
_publ_author_name
'Dahl, Tor'
'Fossli, Dag'
'Rasmussen, Inge'

_publ_section_title
;
 Crystal Structures of N(6),N(6)-Dimethyladeninium Bisulfate and
 N(6)-Methyladeninium Hemisulfate Dihydrate
;
_journal_name_full 'Acta Chemica Scandinavica'
_journal_page_first 24
_journal_page_last 28
_journal_paper_doi 10.3891/acta.chem.scand.50-0024
_journal_volume 50
_journal_year 1996
_chemical_formula_sum 'C7 H11 N5 O4 S'
_chemical_formula_weight 261.26
_chemical_name_common
;
N(6),N(6)-Dimethyl-adeninium bisulfate
;
_space_group_IT_number 15
_space_group_name_Hall '-C 2yc'
_space_group_name_H-M_alt 'C 1 2/c 1'
_symmetry_cell_setting monoclinic
_symmetry_Int_Tables_number 15
_symmetry_space_group_name_Hall '-C 2yc'
_symmetry_space_group_name_H-M 'C 1 2/c 1'
_cell_angle_alpha 90.
_cell_angle_beta 106.661(13)
_cell_angle_gamma 90.
_cell_formula_units_Z 8
_cell_length_a 22.649(4)
_cell_length_b 6.5910(7)
_cell_length_c 14.471(2)
_cell_volume 2069.5(5)
_diffrn_ambient_temperature 293
_diffrn_radiation_probe x-ray
_diffrn_radiation_type CuK\a
_diffrn_radiation_wavelength 1.5418
_exptl_absorpt_coefficient_mu 2.91
_exptl_crystal_density_diffrn 1.677
_refine_ls_number_reflns 1874
_refine_ls_R_factor_gt 0.039
_refine_ls_wR_factor_gt 0.058
_cod_data_source_file Acta-Chem-Scand-1996-50-24-1.cif
_cod_data_source_block 1
_cod_original_cell_volume 2069.5(8)
_cod_original_sg_symbol_H-M 'C 2/c'
_cod_database_code 1557343

loop_
_space_group_symop_id
_space_group_symop_operation_xyz
1 x,y,z
2 -x,y,1/2-z
3 -x,-y,-z
4 x,-y,1/2+z
5 1/2+x,1/2+y,z
6 1/2-x,1/2+y,1/2-z
7 1/2-x,1/2-y,-z
8 1/2+x,1/2-y,1/2+z

loop_
_atom_site_label
_atom_site_type_symbol
_atom_site_thermal_displace_type
_atom_site_fract_x
_atom_site_fract_y
_atom_site_fract_z
_atom_site_occupancy
_atom_site_U_iso_or_equiv
_atom_site_calc_flag
_atom_site_refinement_flags
_atom_site_disorder_assembly
_atom_site_disorder_group
S1 S Uiso 0.71070(2) 0.25021(8) -0.16890(3) 1.000 0.0335(2) . . . .
N1 N Uiso 0.41700(7) 0.2830(3) -0.10500(10) 1.000 0.0317(4) . . . .
N3 N Uiso 0.51384(7) 0.2762(3) -0.13600(10) 1.000 0.0356(5) . . . .
N6 N Uiso 0.39754(7) 0.2540(3) 0.04410(10) 1.000 0.0321(4) . . . .
N7 N Uiso 0.54245(7) 0.2199(3) 0.11990(10) 1.000 0.0341(4) . . . .
N9 N Uiso 0.59627(7) 0.2364(3) 0.01230(10) 1.000 0.0334(5) . . . .
O1 O Uiso 0.77106(7) 0.2939(3) -0.10830(10) 1.000 0.0545(5) . . . .
O2 O Uiso 0.66057(6) 0.2789(3) -0.12810(10) 1.000 0.0469(5) . . . .
C2 C Uiso 0.45458(9) 0.2891(3) -0.16410(10) 1.000 0.0350(5) . . . .
O3 O Uiso 0.70755(6) 0.01810(10) -0.19180(10) 1.000 0.0564(5) . . . .
C4 C Uiso 0.53586(8) 0.2543(3) -0.03900(10) 1.000 0.0291(5) . . . .
O4 O Uiso 0.69882(6) 0.35280(10) -0.26260(10) 1.000 0.0517(5) . . . .
C5 C Uiso 0.50279(8) 0.2448(3) 0.02820(10) 1.000 0.0277(5) . . . .
C6 C Uiso 0.43760(8) 0.2598(3) -0.00660(10) 1.000 0.0276(5) . . . .
C8 C Uiso 0.59711(8) 0.2158(3) 0.10640(10) 1.000 0.0363(5) . . . .
C10 C Uiso 0.33155(9) 0.2640(4) -0.0021(2) 1.000 0.0448(6) . . . .
C11 C Uiso 0.41717(9) 0.2346(4) 0.14960(10) 1.000 0.0419(5) . . . .

loop_
_atom_type_symbol
_atom_type_description
_atom_type_scat_dispersion_real
_atom_type_scat_dispersion_imag
_atom_type_scat_source
C C 0.0181 0.0091 ' International Tables Vol C Tables 4.2.6.8 and 6.1.1.4'
N N 0.0311 0.0180 ' International Tables Vol C Tables 4.2.6.8 and 6.1.1.4'
O O 0.0492 0.0322 ' International Tables Vol C Tables 4.2.6.8 and 6.1.1.4'
S S 0.3331 0.5567 ' International Tables Vol C Tables 4.2.6.8 and 6.1.1.4'

loop_
_geom_angle_atom_site_label_1
_geom_angle_atom_site_label_2
_geom_angle_atom_site_label_3
_geom_angle
_geom_angle_site_symmetry_1
_geom_angle_site_symmetry_2
_geom_angle_site_symmetry_3
_geom_angle_publ_flag
O2 S1 O4 111.22(9) . . . yes
O3 S1 O4 105.65(7) . . . yes
O1 S1 O4 111.36(9) . . . yes
O1 S1 O2 116.91(9) . . . yes
O1 S1 O3 107.79(10) . . . yes
O2 S1 O3 102.88(10) . . . yes
C2 N1 C6 124.29(16) . . . yes
C2 N3 C4 111.98(15) . . . yes
C6 N6 C10 121.52(16) . . . yes
C10 N6 C11 116.56(17) . . . yes
C6 N6 C11 121.92(16) . . . yes
C5 N7 C8 103.97(14) . . . yes
C4 N9 C8 106.10(15) . . . yes
N1 C2 N3 125.35(14) . . . yes
N9 C4 C5 105.88(13) . . . yes
N3 C4 C5 128.14(17) . . . yes
N3 C4 N9 125.97(16) . . . yes
C4 C5 C6 117.59(13) . . . no
N7 C5 C4 110.19(16) . . . yes
N7 C5 C6 132.22(15) . . . yes
N6 C6 C5 127.65(14) . . . yes
N1 C6 N6 119.71(16) . . . yes
N1 C6 C5 112.63(15) . . . yes
N7 C8 N9 113.86(15) . . . yes

loop_
_geom_bond_atom_site_label_1
_geom_bond_atom_site_label_2
_geom_bond_distance
_geom_bond_site_symmetry_1
_geom_bond_site_symmetry_2
_geom_bond_publ_flag
S1 O3 1.5626(9) . . yes
S1 O4 1.4693(14) . . yes
S1 O1 1.4260(17) . . yes
S1 O2 1.4345(15) . . yes
N1 C6 1.374(2) . . yes
N1 C2 1.369(2) . . yes
N3 C4 1.356(2) . . yes
N3 C2 1.289(3) . . yes
N6 C6 1.321(2) . . yes
N6 C10 1.453(3) . . yes
N6 C11 1.468(2) . . yes
N7 C5 1.383(2) . . yes
N7 C8 1.308(2) . . yes
N9 C8 1.363(2) . . yes
N9 C4 1.362(2) . . yes
C4 C5 1.389(2) . . no
C5 C6 1.420(3) . . no

loop_
_geom_torsion_atom_site_label_1
_geom_torsion_atom_site_label_2
_geom_torsion_atom_site_label_3
_geom_torsion_atom_site_label_4
_geom_torsion
_geom_torsion_site_symmetry_1
_geom_torsion_site_symmetry_2
_geom_torsion_site_symmetry_3
_geom_torsion_site_symmetry_4
_geom_torsion_publ_flag
C6 N1 C2 N3 -0.8(3) . . . . no
C2 N1 C6 N6 -179.4(2) . . . . no
C2 N1 C6 C5 0.7(3) . . . . no
C4 N3 C2 N1 0.3(3) . . . . no
C2 N3 C4 N9 179.9(2) . . . . no
C2 N3 C4 C5 0.1(3) . . . . no
C10 N6 C6 N1 2.3(3) . . . . no
C10 N6 C6 C5 -177.7(2) . . . . no
C11 N6 C6 N1 -178.4(2) . . . . no
C11 N6 C6 C5 1.5(3) . . . . no
C8 N7 C5 C4 0.2(2) . . . . no
C8 N7 C5 C6 179.7(2) . . . . no
C5 N7 C8 N9 0.1(2) . . . . no
C8 N9 C4 N3 -179.4(2) . . . . no
C8 N9 C4 C5 0.4(2) . . . . no
C4 N9 C8 N7 -0.3(2) . . . . no
N3 C4 C5 N7 179.4(2) . . . . no
N3 C4 C5 C6 -0.1(3) . . . . no
N9 C4 C5 N7 -0.4(2) . . . . no
N9 C4 C5 C6 -179.96(18) . . . . no
N7 C5 C6 N1 -179.7(2) . . . . no
N7 C5 C6 N6 0.4(4) . . . . no
C4 C5 C6 N1 -0.3(3) . . . . no
C4 C5 C6 N6 179.8(2) . . . . no
